data_4038201
loop_
_publ_author_name
'Kano, Haruka'
'Uehara, Keiji'
'Matsuo, Kyohei'
'Hayashi, Hironobu'
'Yamada, Hiroko'
'Aratani, Naoki'

_publ_section_title
;
 Direct borylation of terrylene and quaterrylene.
;
_journal_name_full 'Beilstein journal of organic chemistry'
_journal_page_first 621
_journal_page_last 627
_journal_paper_doi 10.3762/bjoc.16.58
_journal_volume 16
_journal_year 2020
_chemical_formula_moiety 'C54 H60 B4 O8, 2(C H2 Cl2)'
_chemical_formula_sum 'C56 H64 B4 Cl4 O8'
_chemical_formula_weight 1050.11
_space_group_crystal_system monoclinic
_space_group_IT_number 14
_space_group_name_Hall '-P 2ybc'
_space_group_name_H-M_alt 'P 1 21/c 1'
_atom_sites_solution_hydrogens geom
_audit_creation_method SHELXL-2014/7
_cell_angle_alpha 90
_cell_angle_beta 97.183(17)
_cell_angle_gamma 90
_cell_formula_units_Z 2
_cell_length_a 6.691(5)
_cell_length_b 29.13(2)
_cell_length_c 14.044(12)
_cell_measurement_reflns_used 234
_cell_measurement_temperature 103
_cell_measurement_theta_max 17.79
_cell_measurement_theta_min 2.92
_cell_volume 2716(4)
_computing_cell_refinement 'APEX2 (Bruker AXS, 2006)'
_computing_data_collection 'APEX2 '
_computing_data_reduction 'SAINT (Bruker AXS, 2004)'
_computing_molecular_graphics 'XSHEL (Bruker AXS,2002)'
_computing_publication_material 'XCIF (Bruker AXS, 2001)'
_computing_structure_refinement 'SHELXL-97 (Sheldrick, 1997)'
_computing_structure_solution 'SHELXS-97 (Sheldrick, 1997)'
_diffrn_ambient_temperature 103
_diffrn_detector_area_resol_mean 8.333
_diffrn_measured_fraction_theta_full 0.965
_diffrn_measured_fraction_theta_max 0.965
_diffrn_measurement_device_type 'Bruker APEXII CCD area detector'
_diffrn_measurement_method 'phi and omega scans'
_diffrn_radiation_monochromator graphite
_diffrn_radiation_source 'fine-focus sealed tube'
_diffrn_radiation_type MoK\a
_diffrn_radiation_wavelength 0.71073
_diffrn_reflns_av_R_equivalents 0.1642
_diffrn_reflns_av_unetI/netI 0.2983
_diffrn_reflns_Laue_measured_fraction_full 0.965
_diffrn_reflns_Laue_measured_fraction_max 0.965
_diffrn_reflns_limit_h_max 7
_diffrn_reflns_limit_h_min -7
_diffrn_reflns_limit_k_max 31
_diffrn_reflns_limit_k_min -30
_diffrn_reflns_limit_l_max 5
_diffrn_reflns_limit_l_min -15
_diffrn_reflns_number 6825
_diffrn_reflns_point_group_measured_fraction_full 0.965
_diffrn_reflns_point_group_measured_fraction_max 0.965
_diffrn_reflns_theta_full 23.619
_diffrn_reflns_theta_max 23.619
_diffrn_reflns_theta_min 1.620
_exptl_absorpt_coefficient_mu 0.271
_exptl_absorpt_correction_T_max 0.997
_exptl_absorpt_correction_T_min 0.817
_exptl_absorpt_correction_type multi-scan
_exptl_absorpt_process_details
;
SADABS Sheldrick 1996
;
_exptl_crystal_colour 'deep orange'
_exptl_crystal_density_diffrn 1.284
_exptl_crystal_description prism
_exptl_crystal_F_000 1104
_exptl_crystal_size_max 0.150
_exptl_crystal_size_mid 0.020
_exptl_crystal_size_min 0.010
_refine_diff_density_max 0.435
_refine_diff_density_min -0.323
_refine_diff_density_rms 0.084
_refine_ls_extinction_method none
_refine_ls_goodness_of_fit_ref 0.925
_refine_ls_hydrogen_treatment constr
_refine_ls_matrix_type full
_refine_ls_number_parameters 333
_refine_ls_number_reflns 3943
_refine_ls_number_restraints 18
_refine_ls_restrained_S_all 0.924
_refine_ls_R_factor_all 0.2590
_refine_ls_R_factor_gt 0.0847
_refine_ls_shift/su_max 0.000
_refine_ls_shift/su_mean 0.000
_refine_ls_structure_factor_coef Fsqd
_refine_ls_weighting_details 'w=1/[\s^2^(Fo^2^)+(0.0549P)^2^] where P=(Fo^2^+2Fc^2^)/3'
_refine_ls_weighting_scheme calc
_refine_ls_wR_factor_gt 0.1476
_refine_ls_wR_factor_ref 0.2254
_reflns_Friedel_coverage 0.000
_reflns_number_gt 1272
_reflns_number_total 3943
_reflns_threshold_expression 'I > 2\s'
_cod_data_source_file 1860-5397-16-58-S1.cif
_cod_data_source_block 00118HK2_0m_a
_cod_depositor_comments 'Adding full bibliography for 4038201.cif.'
_cod_original_sg_symbol_H-M 'P 21/c'
_cod_database_code 4038201
_shelx_shelxl_version_number 2014/7
_shelx_space_group_comment
;
The symmetry employed for this shelxl refinement is uniquely defined
by the following loop, which should always be used as a source of
symmetry information in preference to the above space-group names.
They are only intended as comments.
;
_shelx_estimated_absorpt_t_min 0.960
_shelx_estimated_absorpt_t_max 0.997

loop_
_space_group_symop_operation_xyz
'x, y, z'
'-x, y+1/2, -z+1/2'
'-x, -y, -z'
'x, -y-1/2, z-1/2'

loop_
_atom_site_label
_atom_site_type_symbol
_atom_site_fract_x
_atom_site_fract_y
_atom_site_fract_z
_atom_site_U_iso_or_equiv
_atom_site_adp_type
_atom_site_occupancy
_atom_site_site_symmetry_order
_atom_site_calc_flag
_atom_site_refinement_flags_posn
_atom_site_refinement_flags_adp
_atom_site_refinement_flags_occupancy
_atom_site_disorder_assembly
_atom_site_disorder_group
B1 B 0.400(2) 0.4531(4) 0.8526(8) 0.034(3) Uani 1 1 d . . . . .
B2 B 0.2136(17) 0.6521(4) 0.5009(8) 0.027(3) Uani 1 1 d . . . . .
C1 C 0.6351(13) 0.4730(3) 0.7301(6) 0.026(2) Uani 1 1 d . . . . .
H1 H 0.7160 0.4482 0.7564 0.032 Uiso 1 1 calc R U . . .
C2 C 0.4628(13) 0.4838(3) 0.7728(6) 0.025(2) Uani 1 1 d . . . . .
C3 C 0.3467(13) 0.5207(3) 0.7358(6) 0.025(2) Uani 1 1 d . . . . .
H3 H 0.2280 0.5284 0.7630 0.030 Uiso 1 1 calc R U . . .
C4 C 0.4008(13) 0.5473(3) 0.6585(6) 0.020(2) Uani 1 1 d . . . . .
C5 C 0.2831(14) 0.5845(3) 0.6209(6) 0.024(2) Uani 1 1 d . . . . .
H5 H 0.1664 0.5927 0.6492 0.028 Uiso 1 1 calc R U . . .
C6 C 0.3333(12) 0.6093(3) 0.5438(6) 0.021(2) Uani 1 1 d . . . . .
C7 C 0.5020(13) 0.5957(3) 0.5005(6) 0.023(2) Uani 1 1 d . . . . .
H7 H 0.5347 0.6123 0.4463 0.028 Uiso 1 1 calc R U . . .
C8 C 0.6225(13) 0.5589(3) 0.5338(6) 0.020(2) Uani 1 1 d . . . . .
C9 C 0.7989(13) 0.5449(3) 0.4879(6) 0.021(2) Uani 1 1 d . . . . .
C10 C 0.8504(13) 0.5679(3) 0.4079(6) 0.023(2) Uani 1 1 d . . . . .
H10 H 0.7710 0.5933 0.3834 0.027 Uiso 1 1 calc R U . . .
C11 C 0.9886(14) 0.4449(3) 0.6368(6) 0.024(2) Uani 1 1 d . . . . .
H11 H 0.9568 0.4279 0.6906 0.029 Uiso 1 1 calc R U . . .
C12 C 0.8707(12) 0.4823(3) 0.6052(6) 0.021(2) Uani 1 1 d . . . . .
C13 C 0.6970(13) 0.4961(3) 0.6514(6) 0.020(2) Uani 1 1 d . U . . .
C14 C 0.5726(12) 0.5343(3) 0.6149(6) 0.018(2) Uani 1 1 d . . . . .
C15 C 0.9152(12) 0.5066(3) 0.5239(6) 0.020(2) Uani 1 1 d . . . . .
C16 C 0.4071(16) 0.3940(3) 0.9617(7) 0.042(3) Uani 1 1 d . . . . .
C17 C 0.381(2) 0.3491(4) 0.9018(9) 0.092(5) Uani 1 1 d . . . . .
H17A H 0.2841 0.3542 0.8446 0.138 Uiso 1 1 calc R U . . .
H17B H 0.3322 0.3246 0.9407 0.138 Uiso 1 1 calc R U . . .
H17C H 0.5115 0.3402 0.8824 0.138 Uiso 1 1 calc R U . . .
C18 C 0.5268(18) 0.3847(4) 1.0552(8) 0.080(5) Uani 1 1 d . . . . .
H18A H 0.6420 0.3652 1.0456 0.120 Uiso 1 1 calc R U . . .
H18B H 0.4425 0.3689 1.0972 0.120 Uiso 1 1 calc R U . . .
H18C H 0.5753 0.4137 1.0849 0.120 Uiso 1 1 calc R U . . .
C19 C 0.2110(16) 0.4221(4) 0.9622(7) 0.042(3) Uani 1 1 d . . . . .
C20 C 0.0234(14) 0.3932(4) 0.9463(7) 0.055(3) Uani 1 1 d . . . . .
H20A H -0.0954 0.4131 0.9437 0.082 Uiso 1 1 calc R U . . .
H20B H 0.0230 0.3713 0.9991 0.082 Uiso 1 1 calc R U . . .
H20C H 0.0204 0.3765 0.8855 0.082 Uiso 1 1 calc R U . . .
C21 C 0.2128(18) 0.4527(4) 1.0476(7) 0.068(4) Uani 1 1 d . . . . .
H21A H 0.3309 0.4729 1.0519 0.102 Uiso 1 1 calc R U . . .
H21B H 0.2187 0.4340 1.1058 0.102 Uiso 1 1 calc R U . . .
H21C H 0.0901 0.4714 1.0410 0.102 Uiso 1 1 calc R U . . .
C22 C 0.0095(14) 0.7151(3) 0.4854(7) 0.035(3) Uani 1 1 d . . . . .
C23 C -0.2168(14) 0.7232(3) 0.4594(7) 0.045(3) Uani 1 1 d . . . . .
H23A H -0.2742 0.6986 0.4168 0.068 Uiso 1 1 calc R U . . .
H23B H -0.2388 0.7528 0.4267 0.068 Uiso 1 1 calc R U . . .
H23C H -0.2823 0.7233 0.5180 0.068 Uiso 1 1 calc R U . . .
C24 C 0.0963(16) 0.7490(3) 0.5617(8) 0.061(4) Uani 1 1 d . . . . .
H24A H 0.0442 0.7421 0.6223 0.092 Uiso 1 1 calc R U . . .
H24B H 0.0571 0.7802 0.5413 0.092 Uiso 1 1 calc R U . . .
H24C H 0.2435 0.7465 0.5707 0.092 Uiso 1 1 calc R U . . .
C25 C 0.1309(13) 0.7122(3) 0.3976(7) 0.033(3) Uani 1 1 d . U . . .
C26 C 0.0068(15) 0.6915(3) 0.3079(7) 0.049(3) Uani 1 1 d . . . . .
H26A H 0.0972 0.6828 0.2611 0.074 Uiso 1 1 calc R U . . .
H26B H -0.0907 0.7142 0.2793 0.074 Uiso 1 1 calc R U . . .
H26C H -0.0650 0.6642 0.3263 0.074 Uiso 1 1 calc R U . . .
C27 C 0.2367(16) 0.7551(3) 0.3736(8) 0.063(4) Uani 1 1 d . U . . .
H27A H 0.3167 0.7670 0.4315 0.094 Uiso 1 1 calc R U . . .
H27B H 0.1371 0.7781 0.3484 0.094 Uiso 1 1 calc R U . . .
H27C H 0.3258 0.7483 0.3250 0.094 Uiso 1 1 calc R U . . .
C28 C 0.7449(13) 0.6504(3) 0.6972(6) 0.035(3) Uani 1 1 d . . . . .
H28A H 0.7951 0.6524 0.6339 0.042 Uiso 1 1 calc R U . . .
H28B H 0.6506 0.6242 0.6951 0.042 Uiso 1 1 calc R U . . .
Cl1 Cl 0.9481(4) 0.64022(11) 0.78549(19) 0.0592(9) Uani 1 1 d . . . . .
Cl2 Cl 0.6158(5) 0.70040(10) 0.7168(2) 0.0607(9) Uani 1 1 d . . . . .
O1 O 0.5216(10) 0.4224(2) 0.9029(5) 0.0424(19) Uani 1 1 d . . . . .
O2 O 0.2126(10) 0.4520(2) 0.8784(5) 0.057(2) Uani 1 1 d . . . . .
O3 O 0.0387(9) 0.66880(19) 0.5286(4) 0.0276(16) Uani 1 1 d . . . . .
O4 O 0.2838(9) 0.6776(2) 0.4307(5) 0.0381(19) Uani 1 1 d . . . . .

loop_
_atom_site_aniso_label
_atom_site_aniso_U_11
_atom_site_aniso_U_22
_atom_site_aniso_U_33
_atom_site_aniso_U_23
_atom_site_aniso_U_13
_atom_site_aniso_U_12
B1 0.053(9) 0.026(8) 0.023(7) -0.008(6) 0.010(6) 0.008(7)
B2 0.024(7) 0.019(7) 0.038(7) -0.005(5) 0.002(6) 0.007(6)
C1 0.027(6) 0.014(6) 0.036(6) -0.008(5) -0.003(5) 0.006(5)
C2 0.022(6) 0.024(6) 0.029(6) 0.005(5) 0.005(4) 0.002(5)
C3 0.010(5) 0.031(6) 0.036(6) -0.008(5) 0.010(4) -0.003(5)
C4 0.028(6) 0.009(5) 0.023(5) -0.001(4) 0.003(4) 0.002(5)
C5 0.024(6) 0.021(6) 0.025(5) -0.005(4) 0.001(4) -0.002(5)
C6 0.013(5) 0.025(6) 0.026(6) -0.002(4) -0.001(4) 0.003(5)
C7 0.025(6) 0.018(6) 0.025(5) 0.001(5) -0.001(4) -0.001(5)
C8 0.024(6) 0.012(6) 0.021(5) -0.008(4) -0.002(4) -0.005(5)
C9 0.026(6) 0.013(6) 0.022(5) -0.003(4) -0.004(4) -0.009(5)
C10 0.024(6) 0.016(6) 0.027(6) -0.002(4) -0.002(4) 0.003(5)
C11 0.034(6) 0.017(6) 0.021(5) 0.009(4) 0.004(4) 0.001(5)
C12 0.014(5) 0.025(6) 0.023(5) 0.000(5) 0.001(4) -0.001(5)
C13 0.027(5) 0.006(5) 0.026(5) -0.004(4) 0.000(4) -0.006(4)
C14 0.013(5) 0.016(6) 0.025(5) -0.001(4) 0.000(4) 0.001(4)
C15 0.026(6) 0.008(5) 0.026(6) 0.000(4) -0.002(4) -0.005(5)
C16 0.049(8) 0.028(7) 0.050(7) 0.018(5) 0.014(6) -0.010(6)
C17 0.126(13) 0.043(9) 0.112(12) 0.001(8) 0.031(10) -0.013(9)
C18 0.072(10) 0.119(12) 0.052(8) 0.047(8) 0.023(7) 0.030(9)
C19 0.041(7) 0.046(8) 0.040(7) 0.019(6) 0.013(5) 0.011(6)
C20 0.024(7) 0.091(10) 0.051(7) 0.006(7) 0.011(5) 0.001(7)
C21 0.100(11) 0.052(9) 0.049(8) -0.008(7) -0.001(7) 0.026(8)
C22 0.035(7) 0.018(6) 0.052(7) 0.000(5) 0.009(5) 0.013(5)
C23 0.029(6) 0.051(8) 0.057(7) 0.023(6) 0.009(5) 0.018(6)
C24 0.057(9) 0.044(8) 0.078(9) -0.020(7) -0.010(7) 0.017(7)
C25 0.014(5) 0.024(6) 0.061(7) 0.019(5) 0.007(5) 0.013(5)
C26 0.054(8) 0.061(8) 0.034(7) 0.022(6) 0.011(6) 0.027(7)
C27 0.064(9) 0.022(7) 0.105(10) 0.035(7) 0.021(7) -0.004(6)
C28 0.031(6) 0.050(8) 0.024(6) -0.012(5) 0.008(5) -0.006(6)
Cl1 0.055(2) 0.085(2) 0.0374(17) -0.0092(16) 0.0036(14) 0.0055(19)
Cl2 0.071(2) 0.058(2) 0.0548(19) -0.0160(16) 0.0137(16) 0.0123(18)
O1 0.042(5) 0.041(5) 0.049(5) 0.021(4) 0.021(4) 0.009(4)
O2 0.039(5) 0.071(6) 0.066(5) 0.049(4) 0.023(4) 0.021(4)
O3 0.032(4) 0.022(4) 0.029(4) 0.001(3) 0.004(3) 0.007(3)
O4 0.035(4) 0.028(4) 0.055(5) 0.019(3) 0.019(4) 0.016(4)

loop_
_atom_type_symbol
_atom_type_description
_atom_type_scat_dispersion_real
_atom_type_scat_dispersion_imag
_atom_type_scat_source
C C 0.0033 0.0016 'International Tables Vol C Tables 4.2.6.8 and 6.1.1.4'
H H 0.0000 0.0000 'International Tables Vol C Tables 4.2.6.8 and 6.1.1.4'
B B 0.0013 0.0007 'International Tables Vol C Tables 4.2.6.8 and 6.1.1.4'
O O 0.0106 0.0060 'International Tables Vol C Tables 4.2.6.8 and 6.1.1.4'
Cl Cl 0.1484 0.1585 'International Tables Vol C Tables 4.2.6.8 and 6.1.1.4'

loop_
_geom_angle_atom_site_label_1
_geom_angle_atom_site_label_2
_geom_angle_atom_site_label_3
_geom_angle
_geom_angle_site_symmetry_1
_geom_angle_site_symmetry_3
_geom_angle_publ_flag
O2 B1 O1 111.4(9) . . ?
O2 B1 C2 124.0(10) . . ?
O1 B1 C2 124.5(10) . . ?
O4 B2 O3 113.4(9) . . ?
O4 B2 C6 120.5(8) . . ?
O3 B2 C6 126.1(9) . . ?
C13 C1 C2 124.8(8) . . ?
C13 C1 H1 117.6 . . ?
C2 C1 H1 117.6 . . ?
C3 C2 C1 117.7(8) . . ?
C3 C2 B1 122.3(9) . . ?
C1 C2 B1 119.9(9) . . ?
C2 C3 C4 121.7(8) . . ?
C2 C3 H3 119.1 . . ?
C4 C3 H3 119.1 . . ?
C5 C4 C14 119.3(8) . . ?
C5 C4 C3 121.6(8) . . ?
C14 C4 C3 119.0(8) . . ?
C6 C5 C4 121.4(8) . . ?
C6 C5 H5 119.3 . . ?
C4 C5 H5 119.3 . . ?
C5 C6 C7 118.6(8) . . ?
C5 C6 B2 124.0(8) . . ?
C7 C6 B2 117.3(8) . . ?
C8 C7 C6 122.5(8) . . ?
C8 C7 H7 118.8 . . ?
C6 C7 H7 118.8 . . ?
C7 C8 C14 118.4(8) . . ?
C7 C8 C9 122.0(8) . . ?
C14 C8 C9 119.6(8) . . ?
C10 C9 C15 119.1(8) . . ?
C10 C9 C8 121.1(8) . . ?
C15 C9 C8 119.8(8) . . ?
C11 C10 C9 122.1(8) 3_766 . ?
C11 C10 H10 119.0 3_766 . ?
C9 C10 H10 119.0 . . ?
C10 C11 C12 121.2(8) 3_766 . ?
C10 C11 H11 119.4 3_766 . ?
C12 C11 H11 119.4 . . ?
C11 C12 C15 119.1(8) . . ?
C11 C12 C13 122.0(8) . . ?
C15 C12 C13 118.9(8) . . ?
C1 C13 C14 115.9(8) . . ?
C1 C13 C12 123.3(8) . . ?
C14 C13 C12 120.8(8) . . ?
C8 C14 C4 119.8(8) . . ?
C8 C14 C13 119.3(8) . . ?
C4 C14 C13 120.9(8) . . ?
C12 C15 C9 121.6(8) . . ?
C12 C15 C15 120.1(10) . 3_766 ?
C9 C15 C15 118.4(10) . 3_766 ?
O1 C16 C18 110.2(9) . . ?
O1 C16 C19 102.2(7) . . ?
C18 C16 C19 117.4(9) . . ?
O1 C16 C17 101.6(8) . . ?
C18 C16 C17 109.7(10) . . ?
C19 C16 C17 114.2(10) . . ?
C16 C17 H17A 109.5 . . ?
C16 C17 H17B 109.5 . . ?
H17A C17 H17B 109.5 . . ?
C16 C17 H17C 109.5 . . ?
H17A C17 H17C 109.5 . . ?
H17B C17 H17C 109.5 . . ?
C16 C18 H18A 109.5 . . ?
C16 C18 H18B 109.5 . . ?
H18A C18 H18B 109.5 . . ?
C16 C18 H18C 109.5 . . ?
H18A C18 H18C 109.5 . . ?
H18B C18 H18C 109.5 . . ?
O2 C19 C21 106.7(9) . . ?
O2 C19 C20 107.6(9) . . ?
C21 C19 C20 112.1(9) . . ?
O2 C19 C16 102.7(7) . . ?
C21 C19 C16 113.4(9) . . ?
C20 C19 C16 113.4(9) . . ?
C19 C20 H20A 109.5 . . ?
C19 C20 H20B 109.5 . . ?
H20A C20 H20B 109.5 . . ?
C19 C20 H20C 109.5 . . ?
H20A C20 H20C 109.5 . . ?
H20B C20 H20C 109.5 . . ?
C19 C21 H21A 109.5 . . ?
C19 C21 H21B 109.5 . . ?
H21A C21 H21B 109.5 . . ?
C19 C21 H21C 109.5 . . ?
H21A C21 H21C 109.5 . . ?
H21B C21 H21C 109.5 . . ?
O3 C22 C24 106.5(8) . . ?
O3 C22 C23 108.3(7) . . ?
C24 C22 C23 110.4(8) . . ?
O3 C22 C25 102.7(6) . . ?
C24 C22 C25 113.7(9) . . ?
C23 C22 C25 114.7(8) . . ?
C22 C23 H23A 109.5 . . ?
C22 C23 H23B 109.5 . . ?
H23A C23 H23B 109.5 . . ?
C22 C23 H23C 109.5 . . ?
H23A C23 H23C 109.5 . . ?
H23B C23 H23C 109.5 . . ?
C22 C24 H24A 109.5 . . ?
C22 C24 H24B 109.5 . . ?
H24A C24 H24B 109.5 . . ?
C22 C24 H24C 109.5 . . ?
H24A C24 H24C 109.5 . . ?
H24B C24 H24C 109.5 . . ?
O4 C25 C27 108.3(7) . . ?
O4 C25 C26 105.8(7) . . ?
C27 C25 C26 111.4(9) . . ?
O4 C25 C22 101.4(7) . . ?
C27 C25 C22 116.1(8) . . ?
C26 C25 C22 112.7(8) . . ?
C25 C26 H26A 109.5 . . ?
C25 C26 H26B 109.5 . . ?
H26A C26 H26B 109.5 . . ?
C25 C26 H26C 109.5 . . ?
H26A C26 H26C 109.5 . . ?
H26B C26 H26C 109.5 . . ?
C25 C27 H27A 109.5 . . ?
C25 C27 H27B 109.5 . . ?
H27A C27 H27B 109.5 . . ?
C25 C27 H27C 109.5 . . ?
H27A C27 H27C 109.5 . . ?
H27B C27 H27C 109.5 . . ?
Cl2 C28 Cl1 112.9(5) . . ?
Cl2 C28 H28A 109.0 . . ?
Cl1 C28 H28A 109.0 . . ?
Cl2 C28 H28B 109.0 . . ?
Cl1 C28 H28B 109.0 . . ?
H28A C28 H28B 107.8 . . ?
B1 O1 C16 110.4(8) . . ?
B1 O2 C19 109.3(8) . . ?
B2 O3 C22 106.3(7) . . ?
B2 O4 C25 108.2(7) . . ?

loop_
_geom_bond_atom_site_label_1
_geom_bond_atom_site_label_2
_geom_bond_distance
_geom_bond_site_symmetry_2
_geom_bond_publ_flag
B1 O2 1.348(13) . ?
B1 O1 1.349(13) . ?
B1 C2 1.532(13) . ?
B2 O4 1.362(12) . ?
B2 O3 1.368(11) . ?
B2 C6 1.562(13) . ?
C1 C13 1.401(11) . ?
C1 C2 1.401(11) . ?
C1 H1 0.9500 . ?
C2 C3 1.390(11) . ?
C3 C4 1.416(11) . ?
C3 H3 0.9500 . ?
C4 C5 1.403(11) . ?
C4 C14 1.419(11) . ?
C5 C6 1.379(11) . ?
C5 H5 0.9500 . ?
C6 C7 1.405(11) . ?
C7 C8 1.388(11) . ?
C7 H7 0.9500 . ?
C8 C14 1.420(11) . ?
C8 C9 1.471(11) . ?
C9 C10 1.388(11) . ?
C9 C15 1.417(11) . ?
C10 C11 1.365(11) 3_766 ?
C10 H10 0.9500 . ?
C11 C10 1.365(11) 3_766 ?
C11 C12 1.384(11) . ?
C11 H11 0.9500 . ?
C12 C15 1.408(11) . ?
C12 C13 1.457(11) . ?
C13 C14 1.445(11) . ?
C15 C15 1.441(16) 3_766 ?
C16 O1 1.453(10) . ?
C16 C18 1.475(14) . ?
C16 C19 1.546(13) . ?
C16 C17 1.554(14) . ?
C17 H17A 0.9800 . ?
C17 H17B 0.9800 . ?
C17 H17C 0.9800 . ?
C18 H18A 0.9800 . ?
C18 H18B 0.9800 . ?
C18 H18C 0.9800 . ?
C19 O2 1.466(10) . ?
C19 C21 1.494(13) . ?
C19 C20 1.504(13) . ?
C20 H20A 0.9800 . ?
C20 H20B 0.9800 . ?
C20 H20C 0.9800 . ?
C21 H21A 0.9800 . ?
C21 H21B 0.9800 . ?
C21 H21C 0.9800 . ?
C22 O3 1.481(10) . ?
C22 C24 1.518(13) . ?
C22 C23 1.530(12) . ?
C22 C25 1.561(12) . ?
C23 H23A 0.9800 . ?
C23 H23B 0.9800 . ?
C23 H23C 0.9800 . ?
C24 H24A 0.9800 . ?
C24 H24B 0.9800 . ?
C24 H24C 0.9800 . ?
C25 O4 1.470(10) . ?
C25 C27 1.496(11) . ?
C25 C26 1.543(13) . ?
C26 H26A 0.9800 . ?
C26 H26B 0.9800 . ?
C26 H26C 0.9800 . ?
C27 H27A 0.9800 . ?
C27 H27B 0.9800 . ?
C27 H27C 0.9800 . ?
C28 Cl2 1.732(9) . ?
C28 Cl1 1.747(9) . ?
C28 H28A 0.9900 . ?
C28 H28B 0.9900 . ?

loop_
_geom_torsion_atom_site_label_1
_geom_torsion_atom_site_label_2
_geom_torsion_atom_site_label_3
_geom_torsion_atom_site_label_4
_geom_torsion
_geom_torsion_site_symmetry_1
_geom_torsion_site_symmetry_2
_geom_torsion_site_symmetry_3
_geom_torsion_site_symmetry_4
_geom_torsion_publ_flag
C13 C1 C2 C3 -1.4(14) . . . . ?
C13 C1 C2 B1 174.2(8) . . . . ?
O2 B1 C2 C3 15.6(16) . . . . ?
O1 B1 C2 C3 -167.4(9) . . . . ?
O2 B1 C2 C1 -159.9(10) . . . . ?
O1 B1 C2 C1 17.2(15) . . . . ?
C1 C2 C3 C4 -0.9(13) . . . . ?
B1 C2 C3 C4 -176.4(8) . . . . ?
C2 C3 C4 C5 179.7(8) . . . . ?
C2 C3 C4 C14 3.1(13) . . . . ?
C14 C4 C5 C6 -1.5(13) . . . . ?
C3 C4 C5 C6 -178.0(8) . . . . ?
C4 C5 C6 C7 2.4(13) . . . . ?
C4 C5 C6 B2 -177.7(8) . . . . ?
O4 B2 C6 C5 173.5(9) . . . . ?
O3 B2 C6 C5 -4.6(15) . . . . ?
O4 B2 C6 C7 -6.5(13) . . . . ?
O3 B2 C6 C7 175.3(9) . . . . ?
C5 C6 C7 C8 -1.6(13) . . . . ?
B2 C6 C7 C8 178.4(8) . . . . ?
C6 C7 C8 C14 -0.1(13) . . . . ?
C6 C7 C8 C9 -180.0(8) . . . . ?
C7 C8 C9 C10 -1.0(13) . . . . ?
C14 C8 C9 C10 179.2(8) . . . . ?
C7 C8 C9 C15 -179.0(8) . . . . ?
C14 C8 C9 C15 1.1(12) . . . . ?
C15 C9 C10 C11 -0.9(13) . . . 3_766 ?
C8 C9 C10 C11 -179.0(8) . . . 3_766 ?
C10 C11 C12 C15 1.7(13) 3_766 . . . ?
C10 C11 C12 C13 179.4(8) 3_766 . . . ?
C2 C1 C13 C14 1.4(13) . . . . ?
C2 C1 C13 C12 -176.2(8) . . . . ?
C11 C12 C13 C1 -0.4(13) . . . . ?
C15 C12 C13 C1 177.3(8) . . . . ?
C11 C12 C13 C14 -177.9(8) . . . . ?
C15 C12 C13 C14 -0.3(12) . . . . ?
C7 C8 C14 C4 1.0(12) . . . . ?
C9 C8 C14 C4 -179.1(8) . . . . ?
C7 C8 C14 C13 -179.5(8) . . . . ?
C9 C8 C14 C13 0.4(12) . . . . ?
C5 C4 C14 C8 -0.3(12) . . . . ?
C3 C4 C14 C8 176.4(8) . . . . ?
C5 C4 C14 C13 -179.8(8) . . . . ?
C3 C4 C14 C13 -3.1(12) . . . . ?
C1 C13 C14 C8 -178.6(8) . . . . ?
C12 C13 C14 C8 -0.8(12) . . . . ?
C1 C13 C14 C4 0.9(12) . . . . ?
C12 C13 C14 C4 178.6(8) . . . . ?
C11 C12 C15 C9 179.6(8) . . . . ?
C13 C12 C15 C9 1.8(13) . . . . ?
C11 C12 C15 C15 -1.6(15) . . . 3_766 ?
C13 C12 C15 C15 -179.3(9) . . . 3_766 ?
C10 C9 C15 C12 179.6(8) . . . . ?
C8 C9 C15 C12 -2.3(13) . . . . ?
C10 C9 C15 C15 0.7(14) . . . 3_766 ?
C8 C9 C15 C15 178.9(9) . . . 3_766 ?
O1 C16 C19 O2 19.6(10) . . . . ?
C18 C16 C19 O2 140.2(10) . . . . ?
C17 C16 C19 O2 -89.2(10) . . . . ?
O1 C16 C19 C21 -95.2(10) . . . . ?
C18 C16 C19 C21 25.4(14) . . . . ?
C17 C16 C19 C21 156.0(9) . . . . ?
O1 C16 C19 C20 135.4(8) . . . . ?
C18 C16 C19 C20 -103.9(11) . . . . ?
C17 C16 C19 C20 26.6(12) . . . . ?
O3 C22 C25 O4 -27.5(9) . . . . ?
C24 C22 C25 O4 87.0(9) . . . . ?
C23 C22 C25 O4 -144.7(8) . . . . ?
O3 C22 C25 C27 -144.7(8) . . . . ?
C24 C22 C25 C27 -30.1(12) . . . . ?
C23 C22 C25 C27 98.2(11) . . . . ?
O3 C22 C25 C26 85.1(9) . . . . ?
C24 C22 C25 C26 -160.3(8) . . . . ?
C23 C22 C25 C26 -32.0(11) . . . . ?
O2 B1 O1 C16 6.4(12) . . . . ?
C2 B1 O1 C16 -170.9(9) . . . . ?
C18 C16 O1 B1 -142.1(9) . . . . ?
C19 C16 O1 B1 -16.5(11) . . . . ?
C17 C16 O1 B1 101.7(10) . . . . ?
O1 B1 O2 C19 7.6(12) . . . . ?
C2 B1 O2 C19 -175.0(9) . . . . ?
C21 C19 O2 B1 102.3(10) . . . . ?
C20 C19 O2 B1 -137.1(9) . . . . ?
C16 C19 O2 B1 -17.2(11) . . . . ?
O4 B2 O3 C22 -11.6(11) . . . . ?
C6 B2 O3 C22 166.7(9) . . . . ?
C24 C22 O3 B2 -95.4(9) . . . . ?
C23 C22 O3 B2 145.9(8) . . . . ?
C25 C22 O3 B2 24.3(9) . . . . ?
O3 B2 O4 C25 -7.6(11) . . . . ?
C6 B2 O4 C25 174.1(8) . . . . ?
C27 C25 O4 B2 144.6(9) . . . . ?
C26 C25 O4 B2 -95.8(9) . . . . ?
C22 C25 O4 B2 21.9(9) . . . . ?
